data_4313301
loop_
_publ_author_name
'Jenny Y. Yang'
'Matthew P. Shores'
'Jennifer J. Sokol'
'Jeffrey R. Long'

_publ_contact_author
;
        Jeffrey R. Long
        Department of Chemistry
        University of California, Berkeley
        United States of America
;
_publ_contact_author_email jlong@cchem.berkeley.edu
_publ_contact_author_fax '510 643-3832'
_publ_contact_author_phone '510 642-0860'
_publ_section_title
;
 High-Nuclearity Metal-Cyanide Clusters: Synthesis, Magnetic Properties,
 and Inclusion Behavior of Open-Cage Species Incorporating [(tach)M(CN)3]
 (M = Cr, Fe, Co) Complexes
;
_journal_name_full 'Inorganic Chemistry'
_journal_page_first 1403
_journal_page_last 1419
_journal_paper_doi 10.1021/ic026065f
_journal_volume 42
_journal_year 2003
_chemical_compound_source synthetic
_chemical_formula_structural
;
 [(C6H15N3)8Cr8Ni6(CN)24]Br12-36(H2O)
;
_chemical_formula_sum 'C72 H192 Br12 Cr8 N48 Ni6 O36'
_chemical_formula_weight 4033.92
_chemical_name_systematic
; 
 ? 
;
_space_group_IT_number 148
_symmetry_cell_setting rhombohedral
_symmetry_Int_Tables_number 148
_symmetry_space_group_name_Hall '-R 3'
_symmetry_space_group_name_H-M 'R -3 :H'
_atom_sites_solution_hydrogens geom
_atom_sites_solution_primary direct
_atom_sites_solution_secondary difmap
_audit_creation_method SHELXL
_cell_angle_alpha 90.00
_cell_angle_beta 90.00
_cell_angle_gamma 120.00
_cell_formula_units_Z 3
_cell_length_a 19.4834(2)
_cell_length_b 19.4834(2)
_cell_length_c 37.3386(6)
_cell_measurement_temperature 146(2)
_cell_volume 12274.9(3)
_computing_cell_refinement
;
  SMART (Siemens, 1995), SAINT (Siemens, 1995)
;
_computing_data_collection 'SMART (Siemens, 1995)'
_computing_data_reduction
;
  SAINT (Siemens, 1995), XPREP (Siemens, 1995)
;
_computing_structure_refinement 'SHELXL-93 (Sheldrick, 1993)'
_computing_structure_solution 'SHELXS-86 (Sheldrick, 1990)'
_diffrn_ambient_temperature 146(2)
_diffrn_measurement_device SMART
_diffrn_measurement_method 'omega scans with profile analysis'
_diffrn_radiation_monochromator graphite
_diffrn_radiation_source 'fine-focus sealed tube'
_diffrn_radiation_type MoK\a
_diffrn_radiation_wavelength 0.71073
_diffrn_reflns_av_R_equivalents 0.0876
_diffrn_reflns_av_sigmaI/netI 0.0682
_diffrn_reflns_limit_h_max 20
_diffrn_reflns_limit_h_min -19
_diffrn_reflns_limit_k_max 13
_diffrn_reflns_limit_k_min -20
_diffrn_reflns_limit_l_max 34
_diffrn_reflns_limit_l_min -39
_diffrn_reflns_number 15023
_diffrn_reflns_theta_max 22.02
_diffrn_reflns_theta_min 2.09
_exptl_absorpt_coefficient_mu 4.182
_exptl_absorpt_correction_T_max 1
_exptl_absorpt_correction_T_min 0.582411
_exptl_absorpt_correction_type multi-scan
_exptl_absorpt_process_details 'Blessing, Acta Cryst. (1995) A51 33'
_exptl_crystal_colour yellow
_exptl_crystal_density_diffrn 1.637
_exptl_crystal_density_meas ?
_exptl_crystal_F_000 6084
_exptl_crystal_size_max 0.29
_exptl_crystal_size_mid 0.15
_exptl_crystal_size_min 0.04
_refine_diff_density_max 1.245
_refine_diff_density_min -0.946
_refine_diff_density_rms 0.148
_refine_ls_extinction_method none
_refine_ls_goodness_of_fit_all 1.042
_refine_ls_goodness_of_fit_obs 1.102
_refine_ls_matrix_type full
_refine_ls_number_parameters 300
_refine_ls_number_reflns 3353
_refine_ls_number_restraints 0
_refine_ls_restrained_S_all 1.042
_refine_ls_restrained_S_obs 1.102
_refine_ls_R_factor_all 0.0998
_refine_ls_R_factor_obs 0.0693
_refine_ls_shift/esd_max 0.000
_refine_ls_shift/esd_mean 0.000
_refine_ls_structure_factor_coef Fsqd
_refine_ls_weighting_details 'w=1/[\s^2^(Fo^2^)+(0.0949P)^2^+419.6978P] where P=(Fo^2^+2Fc^2^)/3'
_refine_ls_weighting_scheme calc
_refine_ls_wR_factor_all 0.2032
_refine_ls_wR_factor_obs 0.1811
_reflns_number_observed 2447
_reflns_number_total 3353
_reflns_observed_criterion >2sigma(I)
_cod_data_source_file ic026065f-2_s2_12.cif
_cod_data_source_block 12
_cod_depositor_comments
;
The following automatic conversions were performed:

'_exptl_crystal_density_meas' value 'not measured' was changed to '?'
- the value is perceived as not measured.

Automatic conversion script
Id: cif_fix_values 3008 2015-01-20 13:52:24Z robertas 

The following automatic conversions were performed:

'_refine_ls_weighting_scheme' value 'calc
w=1/[\s^2^(Fo^2^)+(0.0949P)^2^+419.6978P] where P=(Fo^2^+2Fc^2^)/3'
was changed to 'calc'. New tag '_refine_ls_weighting_details' was
created. The value of the new tag was set to
'w=1/[\s^2^(Fo^2^)+(0.0949P)^2^+419.6978P] where P=(Fo^2^+2Fc^2^)/3'.

Automatic conversion script
Id: cif_fix_values 3143 2015-03-26 13:38:13Z robertas 
;
_cod_original_sg_symbol_H-M 'R -3'
_cod_database_code 4313301
_diffrn_measurement_detector 'CCD area detector'

loop_
_symmetry_equiv_pos_as_xyz
'x, y, z'
'-y, x-y, z'
'-x+y, -x, z'
'x+2/3, y+1/3, z+1/3'
'-y+2/3, x-y+1/3, z+1/3'
'-x+y+2/3, -x+1/3, z+1/3'
'x+1/3, y+2/3, z+2/3'
'-y+1/3, x-y+2/3, z+2/3'
'-x+y+1/3, -x+2/3, z+2/3'
'-x, -y, -z'
'y, -x+y, -z'
'x-y, x, -z'
'-x+2/3, -y+1/3, -z+1/3'
'y+2/3, -x+y+1/3, -z+1/3'
'x-y+2/3, x+1/3, -z+1/3'
'-x+1/3, -y+2/3, -z+2/3'
'y+1/3, -x+y+2/3, -z+2/3'
'x-y+1/3, x+2/3, -z+2/3'

loop_
_atom_site_aniso_label
_atom_site_aniso_U_11
_atom_site_aniso_U_22
_atom_site_aniso_U_33
_atom_site_aniso_U_23
_atom_site_aniso_U_13
_atom_site_aniso_U_12
Ni1 0.0233(8) 0.0179(7) 0.0179(7) 0.0033(6) 0.0069(6) 0.0115(6)
C1 0.032(7) 0.027(6) 0.018(6) -0.005(5) -0.003(5) 0.018(5)
N1 0.028(5) 0.027(5) 0.017(5) 0.002(4) 0.000(4) 0.017(4)
C2 0.028(6) 0.022(6) 0.019(6) 0.002(5) 0.007(5) 0.010(5)
N2 0.032(5) 0.019(5) 0.021(5) -0.003(4) 0.003(4) 0.012(4)
C3 0.020(6) 0.016(5) 0.022(6) -0.004(5) -0.001(5) 0.009(5)
N3 0.016(5) 0.025(5) 0.024(5) 0.000(4) -0.002(4) 0.008(4)
C4 0.025(6) 0.024(7) 0.025(6) -0.003(5) 0.005(5) 0.015(5)
N4 0.030(5) 0.023(5) 0.021(5) 0.003(4) 0.006(4) 0.017(4)
Cr1 0.0181(9) 0.0181(9) 0.0113(14) 0.000 0.000 0.0091(5)
N5 0.025(5) 0.021(5) 0.019(5) 0.004(4) 0.002(4) 0.013(4)
C5 0.036(7) 0.042(7) 0.018(6) 0.001(5) -0.011(5) 0.025(6)
C6 0.049(8) 0.033(7) 0.019(6) 0.006(5) 0.003(5) 0.018(6)
Cr2 0.0126(9) 0.0184(9) 0.0165(9) 0.0008(7) 0.0027(7) 0.0063(7)
N6 0.028(5) 0.037(6) 0.025(5) 0.002(4) 0.006(4) 0.015(5)
N7 0.024(5) 0.045(6) 0.027(5) -0.006(4) 0.001(4) 0.024(5)
N8 0.025(5) 0.028(5) 0.027(5) 0.006(4) -0.001(4) 0.006(4)
C7 0.029(7) 0.061(9) 0.021(6) 0.007(6) 0.011(5) 0.014(6)
C8 0.040(8) 0.090(11) 0.029(7) 0.003(7) 0.017(6) 0.033(8)
C9 0.027(7) 0.102(12) 0.038(8) -0.010(8) 0.000(6) 0.037(8)
C10 0.019(7) 0.089(12) 0.045(9) 0.007(8) 0.001(6) 0.003(7)
C11 0.029(7) 0.047(8) 0.043(8) 0.015(7) 0.009(6) -0.012(6)
C12 0.045(8) 0.065(10) 0.032(8) 0.018(7) 0.018(6) 0.006(7)
Br1 0.0224(9) 0.0224(9) 0.0229(14) 0.000 0.000 0.0112(4)
Br2 0.053(2) 0.073(2) 0.055(2) -0.003(2) -0.0028(15) 0.036(2)
Br2A 0.053(2) 0.053(2) 0.053(2) 0.0015(14) -0.0018(15) 0.0160(15)
Br3 0.053(3) 0.058(3) 0.043(3) 0.014(2) 0.001(3) 0.029(3)
Br3A 0.057(3) 0.051(3) 0.045(3) -0.003(2) -0.015(2) 0.029(3)

loop_
_atom_site_label
_atom_site_type_symbol
_atom_site_fract_x
_atom_site_fract_y
_atom_site_fract_z
_atom_site_U_iso_or_equiv
_atom_site_thermal_displace_type
_atom_site_occupancy
_atom_site_calc_flag
_atom_site_refinement_flags
_atom_site_disorder_group
Ni1 Ni 0.56012(7) 0.78007(7) 0.22992(3) 0.0192(4) Uani 1 d . .
C1 C 0.4827(7) 0.7412(6) 0.2647(3) 0.024(2) Uani 1 d . .
N1 N 0.4302(5) 0.7151(5) 0.2853(2) 0.022(2) Uani 1 d . .
C2 C 0.5489(6) 0.8693(6) 0.2281(3) 0.024(2) Uani 1 d . .
N2 N 0.5345(5) 0.9189(5) 0.2276(2) 0.024(2) Uani 1 d . .
C3 C 0.6233(6) 0.8116(6) 0.1894(3) 0.019(2) Uani 1 d . .
N3 N 0.6565(5) 0.8283(5) 0.1617(2) 0.022(2) Uani 1 d . .
C4 C 0.5489(6) 0.6800(6) 0.2283(3) 0.023(2) Uani 1 d . .
N4 N 0.5339(5) 0.6152(5) 0.2275(2) 0.023(2) Uani 1 d . .
Cr1 Cr 0.3333 0.6667 0.31592(7) 0.0159(7) Uani 1 d S .
N5 N 0.3830(5) 0.6169(5) 0.3468(2) 0.021(2) Uani 1 d . .
H5A H 0.3601(5) 0.5652(5) 0.3411(2) 0.025 Uiso 1 calc R .
H5B H 0.4346(5) 0.6395(5) 0.3410(2) 0.025 Uiso 1 calc R .
C5 C 0.3772(6) 0.6234(6) 0.3875(3) 0.029(3) Uani 1 d . .
H5 H 0.4033(6) 0.5976(6) 0.3994(3) 0.035 Uiso 1 calc R .
C6 C 0.2910(7) 0.5815(7) 0.3981(3) 0.035(3) Uani 1 d . .
H6A H 0.2650(7) 0.5292(7) 0.3874(3) 0.042 Uiso 1 calc R .
H6B H 0.2876(7) 0.5747(7) 0.4239(3) 0.042 Uiso 1 calc R .
Cr2 Cr 0.66832(9) 0.83413(9) 0.10782(4) 0.0165(4) Uani 1 d . .
N6 N 0.6702(5) 0.8352(5) 0.0532(2) 0.031(2) Uani 1 d . .
H6C H 0.6432(5) 0.7846(5) 0.0455(2) 0.037 Uiso 1 calc R .
H6D H 0.6436(5) 0.8592(5) 0.0456(2) 0.037 Uiso 1 calc R .
N7 N 0.7544(5) 0.8041(5) 0.1091(2) 0.029(2) Uani 1 d . .
H7A H 0.7734(5) 0.8115(5) 0.1316(2) 0.034 Uiso 1 calc R .
H7B H 0.7316(5) 0.7520(5) 0.1043(2) 0.034 Uiso 1 calc R .
N8 N 0.7537(5) 0.9503(5) 0.1092(2) 0.030(2) Uani 1 d . .
H8A H 0.7307(5) 0.9795(5) 0.1044(2) 0.036 Uiso 1 calc R .
H8B H 0.7727(5) 0.9620(5) 0.1317(2) 0.036 Uiso 1 calc R .
C7 C 0.7493(7) 0.8744(7) 0.0350(3) 0.041(3) Uani 1 d . .
H7 H 0.7414(7) 0.8704(7) 0.0090(3) 0.049 Uiso 1 calc R .
C8 C 0.7947(8) 0.8335(9) 0.0454(3) 0.053(4) Uani 1 d . .
H8C H 0.8405(8) 0.8522(9) 0.0299(3) 0.063 Uiso 1 calc R .
H8D H 0.7612(8) 0.7770(9) 0.0414(3) 0.063 Uiso 1 calc R .
C9 C 0.8227(7) 0.8470(9) 0.0844(3) 0.054(4) Uani 1 d . .
H9 H 0.8583(7) 0.8256(9) 0.0875(3) 0.064 Uiso 1 calc R .
C10 C 0.8681(7) 0.9339(9) 0.0932(4) 0.061(4) Uani 1 d . .
H10A H 0.9176(7) 0.9585(9) 0.0799(4) 0.074 Uiso 1 calc R .
H10B H 0.8809(7) 0.9402(9) 0.1185(4) 0.074 Uiso 1 calc R .
C11 C 0.8225(7) 0.9759(8) 0.0843(3) 0.054(4) Uani 1 d . .
H11 H 0.8581(7) 1.0330(8) 0.0874(3) 0.064 Uiso 1 calc R .
C12 C 0.7950(8) 0.9611(8) 0.0455(3) 0.057(4) Uani 1 d . .
H12A H 0.7617(8) 0.9842(8) 0.0413(3) 0.068 Uiso 1 calc R .
H12B H 0.8410(8) 0.9882(8) 0.0301(3) 0.068 Uiso 1 calc R .
Br1 Br 0.0000 0.0000 0.0000 0.0226(6) Uani 1 d S .
Br2 Br 0.7438(2) 0.9881(2) 0.32784(8) 0.0583(9) Uani 0.48 d P .
Br2A Br 0.5897(2) 0.9111(2) 0.33870(8) 0.0576(8) Uani 0.48 d P .
Br3 Br 0.3518(3) 0.5139(3) 0.47981(13) 0.0505(12) Uani 0.30 d P .
Br3A Br 0.4859(3) 0.6479(3) 0.47992(13) 0.0494(12) Uani 0.30 d P .
Br4 Br 0.5179(7) 0.5223(6) 0.3947(3) 0.062(3) Uiso 0.17 d P .
Br5 Br 0.6797(15) 0.8385(18) 0.2739(7) 0.063(8) Uiso 0.10 d P .
O1 O 0.4794(6) 0.4835(6) 0.3947(3) 0.037(2) Uiso 0.83 d P .
O2 O 0.6741(12) 0.8164(13) 0.2805(6) 0.026(7) Uiso 0.45 d P .
O2A O 0.6746(10) 0.8585(12) 0.2798(5) 0.020(6) Uiso 0.45 d P .
O3 O 0.3807(10) 0.4244(10) 0.4194(4) 0.043(4) Uiso 0.50 d P .
O3A O 0.3295(16) 0.4076(15) 0.4342(7) 0.100(8) Uiso 0.50 d P .
O4 O 0.5761(10) 0.6197(10) 0.4194(5) 0.047(4) Uiso 0.50 d P .
O4A O 0.5911(14) 0.6717(15) 0.4346(7) 0.092(7) Uiso 0.50 d P .
O5 O 0.5381(9) 0.9120(8) 0.3282(4) 0.030(4) Uiso 0.50 d P .
O5A O 0.7950(10) 1.0393(10) 0.3386(4) 0.036(4) Uiso 0.50 d P .
O6 O 0.4860(20) 0.6837(21) 0.4887(9) 0.068(11) Uiso 0.34 d P .
O6A O 0.3172(23) 0.5143(23) 0.4886(10) 0.079(13) Uiso 0.34 d P .
O7 O 0.6394(21) 0.6389(21) 0.4998(9) 0.090(11) Uiso 0.33 d P .
O8 O 0.5088(33) 0.4903(33) 0.4855(13) 0.104(17) Uiso 0.25 d P .

loop_
_atom_type_symbol
_atom_type_description
_atom_type_scat_dispersion_real
_atom_type_scat_dispersion_imag
_atom_type_scat_source
C C 0.0033 0.0016 'International Tables Vol C Tables 4.2.6.8 and 6.1.1.4'
H H 0.0000 0.0000 'International Tables Vol C Tables 4.2.6.8 and 6.1.1.4'
N N 0.0061 0.0033 'International Tables Vol C Tables 4.2.6.8 and 6.1.1.4'
O O 0.0106 0.0060 'International Tables Vol C Tables 4.2.6.8 and 6.1.1.4'
Cr Cr 0.3209 0.6236 'International Tables Vol C Tables 4.2.6.8 and 6.1.1.4'
Ni Ni 0.3393 1.1124 'International Tables Vol C Tables 4.2.6.8 and 6.1.1.4'
Br Br -0.2901 2.4595 'International Tables Vol C Tables 4.2.6.8 and 6.1.1.4'

loop_
_geom_angle_atom_site_label_1
_geom_angle_atom_site_label_2
_geom_angle_atom_site_label_3
_geom_angle
_geom_angle_site_symmetry_1
_geom_angle_site_symmetry_3
_geom_angle_publ_flag
C1 Ni1 C3 170.0(4) . . ?
C1 Ni1 C4 87.1(4) . . ?
C3 Ni1 C4 91.8(4) . . ?
C1 Ni1 C2 87.4(4) . . ?
C3 Ni1 C2 91.7(4) . . ?
C4 Ni1 C2 167.7(5) . . ?
C1 Ni1 Br5 96.1(7) . . ?
C3 Ni1 Br5 94.0(7) . . ?
C4 Ni1 Br5 95.2(8) . . ?
C2 Ni1 Br5 96.4(8) . . ?
N1 C1 Ni1 176.2(9) . . ?
C1 N1 Cr1 173.9(8) . . ?
N2 C2 Ni1 173.3(9) . . ?
C2 N2 Cr2 176.0(9) . 15 ?
N3 C3 Ni1 173.3(9) . . ?
C3 N3 Cr2 157.1(8) . . ?
N4 C4 Ni1 173.0(9) . . ?
C4 N4 Cr2 176.7(8) . 14_455 ?
N1 Cr1 N1 90.5(3) 2_665 3_565 ?
N1 Cr1 N1 90.5(3) 2_665 . ?
N1 Cr1 N1 90.5(3) 3_565 . ?
N1 Cr1 N5 89.2(3) 2_665 2_665 ?
N1 Cr1 N5 179.6(4) 3_565 2_665 ?
N1 Cr1 N5 89.3(3) . 2_665 ?
N1 Cr1 N5 89.3(3) 2_665 3_565 ?
N1 Cr1 N5 89.2(3) 3_565 3_565 ?
N1 Cr1 N5 179.6(3) . 3_565 ?
N5 Cr1 N5 91.0(3) 2_665 3_565 ?
N1 Cr1 N5 179.6(3) 2_665 . ?
N1 Cr1 N5 89.3(3) 3_565 . ?
N1 Cr1 N5 89.2(3) . . ?
N5 Cr1 N5 91.0(3) 2_665 . ?
N5 Cr1 N5 91.0(3) 3_565 . ?
C5 N5 Cr1 116.8(6) . . ?
C6 C5 C6 111.3(11) 2_665 . ?
C6 C5 N5 109.3(9) 2_665 . ?
C6 C5 N5 108.9(8) . . ?
C5 C6 C5 115.4(10) 3_565 . ?
N4 Cr2 N2 92.3(3) 15 14_455 ?
N4 Cr2 N3 88.2(3) 15 . ?
N2 Cr2 N3 88.3(3) 14_455 . ?
N4 Cr2 N8 89.2(3) 15 . ?
N2 Cr2 N8 178.3(3) 14_455 . ?
N3 Cr2 N8 92.5(3) . . ?
N4 Cr2 N7 178.2(3) 15 . ?
N2 Cr2 N7 89.3(4) 14_455 . ?
N3 Cr2 N7 92.7(3) . . ?
N8 Cr2 N7 89.2(4) . . ?
N4 Cr2 N6 88.5(3) 15 . ?
N2 Cr2 N6 88.5(3) 14_455 . ?
N3 Cr2 N6 175.3(3) . . ?
N8 Cr2 N6 90.8(4) . . ?
N7 Cr2 N6 90.7(4) . . ?
C7 N6 Cr2 117.8(7) . . ?
C9 N7 Cr2 117.3(7) . . ?
C11 N8 Cr2 117.0(7) . . ?
N6 C7 C8 109.9(10) . . ?
N6 C7 C12 109.4(10) . . ?
C8 C7 C12 110.5(11) . . ?
C7 C8 C9 114.0(11) . . ?
N7 C9 C10 110.8(10) . . ?
N7 C9 C8 110.6(10) . . ?
C10 C9 C8 111.2(13) . . ?
C9 C10 C11 112.7(10) . . ?
N8 C11 C10 110.6(10) . . ?
N8 C11 C12 110.9(10) . . ?
C10 C11 C12 110.6(13) . . ?
C7 C12 C11 114.4(11) . . ?
O5A Br2 Br2A 137.4(8) . . ?
O5 Br2A Br2 137.4(8) . . ?
O6A Br3 Br3A 116.3(32) . . ?
O6 Br3A Br3 117.1(28) . . ?
O1 Br4 O4 143.3(15) . . ?
O4A O4 Br4 162.5(20) . . ?

loop_
_geom_bond_atom_site_label_1
_geom_bond_atom_site_label_2
_geom_bond_distance
_geom_bond_site_symmetry_2
_geom_bond_publ_flag
Ni1 C1 1.842(12) . ?
Ni1 C3 1.851(11) . ?
Ni1 C4 1.852(11) . ?
Ni1 C2 1.859(11) . ?
Ni1 Br5 2.60(3) . ?
C1 N1 1.173(13) . ?
N1 Cr1 1.995(9) . ?
C2 N2 1.134(12) . ?
N2 Cr2 2.022(9) 15 ?
C3 N3 1.176(12) . ?
N3 Cr2 2.023(9) . ?
C4 N4 1.145(12) . ?
N4 Cr2 2.019(9) 14_455 ?
Cr1 N1 1.995(9) 2_665 ?
Cr1 N1 1.995(9) 3_565 ?
Cr1 N5 2.036(8) 2_665 ?
Cr1 N5 2.036(8) 3_565 ?
Cr1 N5 2.036(8) . ?
N5 C5 1.533(13) . ?
C5 C6 1.506(15) 2_665 ?
C5 C6 1.51(2) . ?
C6 C5 1.506(15) 3_565 ?
Cr2 N4 2.019(9) 15 ?
Cr2 N2 2.022(9) 14_455 ?
Cr2 N8 2.031(8) . ?
Cr2 N7 2.034(8) . ?
Cr2 N6 2.041(8) . ?
N6 C7 1.496(13) . ?
N7 C9 1.487(15) . ?
N8 C11 1.497(15) . ?
C7 C8 1.51(2) . ?
C7 C12 1.52(2) . ?
C8 C9 1.53(2) . ?
C9 C10 1.50(2) . ?
C10 C11 1.52(2) . ?
C11 C12 1.52(2) . ?
Br2 O5A 1.08(2) . ?
Br2 Br2A 2.632(4) . ?
Br2A O5 1.09(2) . ?
Br3 O6A 0.75(4) . ?
Br3 Br3A 2.612(7) . ?
Br3A O6 0.77(3) . ?
Br4 O1 0.753(11) . ?
Br4 O4 1.90(2) . ?
O2 O2A 0.82(3) . ?
O3 O3A 1.04(3) . ?
O4 O4A 1.07(3) . ?
O8 O8 1.25(9) 10_666 ?
